data_4327812
loop_
_publ_author_name
'Dayna L. Turner'
'Kevin H. Stone'
'Peter W. Stephens'
'Aron Walsh'
'Mayank Pratap Singh'
'Thomas P. Vaid'

_publ_contact_author_email tpvaid@ua.edu
_publ_contact_author_name 'Thomas P. Vaid'
_publ_section_title
;
 Synthesis, Characterization, and Calculated Electronic Structure of the
 Crystalline Metal-Organic Polymers [Hg(SC6H4S)(en)]n and
 [Pb(SC6H4S)(dien)]n
;
_journal_name_full 'Inorganic Chemistry'
_journal_page_first 370
_journal_page_last 376
_journal_paper_doi 10.1021/ic201779a
_journal_volume 51
_journal_year 2012
_chemical_formula_structural Hg(SC6H4S)(N2C2H8)
_chemical_formula_sum 'C8 H12 Hg N2 S2'
_chemical_formula_weight 400.914
_chemical_name_systematic ?
_space_group_IT_number 15
_symmetry_cell_setting monoclinic
_symmetry_Int_Tables_number 15
_symmetry_space_group_name_Hall '-C 2yc'
_symmetry_space_group_name_H-M 'C 1 2/c 1'
_cell_angle_alpha 90
_cell_angle_beta 102.606(2)
_cell_angle_gamma 90
_cell_formula_units_Z 4
_cell_length_a 13.1472(4)
_cell_length_b 7.1208(3)
_cell_length_c 11.6303(4)
_cell_measurement_temperature 298
_cell_volume 1062.57(7)
_computing_cell_refinement 'TOPAS Academic'
_computing_data_collection EPICS
_computing_publication_material enCIFer
_computing_structure_refinement 'TOPAS Academic'
_computing_structure_solution 'TOPAS Academic'
_diffrn_ambient_temperature 298
_diffrn_detector 'NaI scintillation counter'
_diffrn_measurement_device_type 'Huber diffractometer'
_diffrn_radiation_monochromator 'double Si(111)'
_diffrn_radiation_type synchrotron
_diffrn_radiation_wavelength 0.700142
_diffrn_source synchrotron
_exptl_crystal_density_diffrn 2.506
_exptl_crystal_density_method 'Not Measured'
_pd_block_diffractogram_id Hg(SC6H4S)(en)
_pd_instr_location
; 
X16C, National Synchrotron Light Source, Brookhaven National Laboratory
;
_pd_meas_2theta_range_inc 0.003
_pd_meas_2theta_range_max 36
_pd_meas_2theta_range_min 3
_pd_meas_number_of_points 11000
_pd_meas_scan_method step
_pd_proc_2theta_range_inc 0.003
_pd_proc_2theta_range_max 36
_pd_proc_2theta_range_min 3
_pd_proc_info_excluded_regions
;
none
;
_pd_proc_ls_background_function
;
Chebyshev polynomial with 5 coeffecients
;
_pd_proc_ls_pref_orient_corr
; 
none 
;
_pd_proc_ls_profile_function
;
Simple_Axial_Model(6.67(3)) function with Rp=9999,Rs=300 in TOPAS-Academic
;
_pd_proc_ls_prof_R_factor 7.595
_pd_proc_ls_prof_wR_expected 6.385
_pd_proc_ls_prof_wR_factor 8.364
_pd_proc_wavelength 0.700142
_pd_spec_mounting
;Sample was loaded into a thin walled glass capillary of nominal 0.7mm
 diameter
;
_pd_spec_mount_mode transmission
_pd_spec_shape cylinder
_pd_spec_size_axial 4
_pd_spec_size_thick 0.7
_refine_ls_extinction_method none
_refine_ls_goodness_of_fit_all 1.310
_refine_ls_hydrogen_treatment noref
_refine_ls_number_parameters 36
_refine_ls_R_I_factor 2.615
_refine_ls_shift/su_max 0.0001
_refine_ls_weighting_scheme sigma
_cod_data_source_file ic201779a_si_002_1.cif
_cod_data_source_block Hg(SC6H4S)(en)_x-ray
_cod_depositor_comments 'Adding Fobs data.'
_cod_original_sg_symbol_H-M 'C 2/c'
_cod_database_code 4327812
_cod_database_fobs_code 4327812

loop_
_symmetry_equiv_pos_site_id
_symmetry_equiv_pos_as_xyz
1 x,y,z
2 -x,y,1/2-z
3 -x,-y,-z
4 x,-y,1/2+z
5 1/2+x,1/2+y,z
6 1/2-x,1/2+y,1/2-z
7 1/2-x,1/2-y,-z
8 1/2+x,1/2-y,1/2+z

loop_
_atom_site_label
_atom_site_type_symbol
_atom_site_thermal_displace_type
_atom_site_fract_x
_atom_site_fract_y
_atom_site_fract_z
_atom_site_occupancy
_atom_site_U_iso_or_equiv
Hg1 Hg Uiso 0.00000 -0.02191(16) 0.25000 1.000 0.0287(4)
S1A S Uiso 0.1464(3) -0.1356(4) 0.3911(3) 1.000 0.0266(13)
N1A N Uiso 0.0541(6) 0.2738(14) 0.1522(6) 1.000 0.0266(13)
C1A C Uiso 0.2050(2) 0.0827(7) 0.4528(2) 1.000 0.0266(13)
C2A C Uiso 0.2676(5) 0.1850(6) 0.3935(5) 1.000 0.0500(13)
C3A C Uiso 0.1874(5) 0.1479(6) 0.5593(4) 1.000 0.0500(13)
C7A C Uiso 0.0024(8) 0.4356(10) 0.1878(7) 1.000 0.0500(13)
H1A H Uiso 0.0340(10) 0.260(2) 0.0650(10) 1.000 0.0500(13)
H1B H Uiso 0.1310(10) 0.291(2) 0.1770(10) 1.000 0.0500(13)
H2A H Uiso 0.2800(10) 0.1380(10) 0.3170(10) 1.000 0.0500(13)
H3A H Uiso 0.1420(10) 0.0740(10) 0.6020(10) 1.000 0.0500(13)
H7A H Uiso 0.0380(10) 0.5520(10) 0.1690(10) 1.000 0.0500(13)
H7B H Uiso -0.0720(10) 0.437(2) 0.1440(10) 1.000 0.0500(13)

loop_
_atom_type_symbol
_atom_type_description
_atom_type_scat_dispersion_real
_atom_type_scat_dispersion_imag
_atom_type_scat_source
S S 0.1246 0.1234 'International Tables Vol C Tables 4.2.6.8 and 6.1.1.4'
N N 0.0061 0.0033 'International Tables Vol C Tables 4.2.6.8 and 6.1.1.4'
Hg Hg -2.3894 9.2266 'International Tables Vol C Tables 4.2.6.8 and 6.1.1.4'
H H 0.0000 0.0000 'International Tables Vol C Tables 4.2.6.8 and 6.1.1.4'
C C 0.0033 0.0016 'International Tables Vol C Tables 4.2.6.8 and 6.1.1.4'

loop_
_geom_angle_atom_site_label_1
_geom_angle_atom_site_label_2
_geom_angle_atom_site_label_3
_geom_angle
_geom_angle_site_symmetry_1
_geom_angle_site_symmetry_3
_geom_angle_publ_flag
S1A Hg1 N1A 108.89(19) . . yes
S1A Hg1 S1A 140.26(11) . 2_555 yes
S1A Hg1 N1A 103.53(18) . 2_555 yes
S1A Hg1 N1A 103.53(18) 2_555 . yes
N1A Hg1 N1A 69.7(3) . 2_555 yes
S1A Hg1 N1A 108.89(19) 2_555 2_555 yes
Hg1 S1A C1A 101.01(17) . . yes
Hg1 N1A C7A 109.5(5) . . yes
Hg1 N1A H1B 109.5(10) . . no
C7A N1A H1A 109.5(11) . . no
C7A N1A H1B 109.3(11) . . no
H1A N1A H1B 109.5(12) . . no
Hg1 N1A H1A 109.4(10) . . no
S1A C1A C2A 120.0(3) . . yes
S1A C1A C3A 120.1(3) . . yes
C2A C1A C3A 120.0(4) . . no
C1A C2A C3A 120.1(5) . 7_556 no
C1A C3A C2A 120.0(5) . 7_556 no
N1A C7A C7A 114.1(7) . 2_555 yes
C1A C2A H2A 119.8(7) . . no
C3A C2A H2A 120.2(8) 7_556 . no
C1A C3A H3A 119.9(7) . . no
C2A C3A H3A 120.1(7) 7_556 . no
N1A C7A H7A 109.1(11) . . no
N1A C7A H7B 109.4(10) . . no
H7A C7A H7B 109.5(13) . . no
C7A C7A H7A 109.9(9) 2_555 . no
C7A C7A H7B 104.8(11) 2_555 . no

loop_
_geom_bond_atom_site_label_1
_geom_bond_atom_site_label_2
_geom_bond_distance
_geom_bond_site_symmetry_2
_geom_bond_publ_flag
Hg1 S1A 2.382(4) . yes
Hg1 N1A 2.567(9) . yes
Hg1 S1A 2.382(4) 2_555 yes
Hg1 N1A 2.567(9) 2_555 yes
S1A C1A 1.812(5) . yes
N1A C7A 1.444(12) . yes
N1A H1A 0.996(13) . no
N1A H1B 0.997(15) . no
C1A C2A 1.390(7) . no
C1A C3A 1.389(6) . no
C2A C3A 1.388(7) 7_556 no
C7A C7A 1.462(12) 2_555 no
C2A H2A 1.00 . no
C3A H3A 1.00 . no
C7A H7A 1.00 . no
C7A H7B 1.00 . no
